data_7154716
loop_
_publ_author_name
'Jung, Youngeun'
'Kim, Ikyon'

_publ_section_title
;
 C3 functionalization of indolizines via In(iii)-catalyzed three-component
 reaction.
;
_journal_issue 45
_journal_name_full 'Organic &amp; biomolecular chemistry'
_journal_page_first 10986
_journal_page_last 10994
_journal_paper_doi 10.1039/c5ob01657f
_journal_volume 13
_journal_year 2015
_chemical_formula_moiety 'C27 H26 N2 O3'
_chemical_formula_sum 'C27 H26 N2 O3'
_chemical_formula_weight 426.50
_chemical_name_systematic 'methyl 3-(morpholino(phenyl)methyl)-2-phenylindolizine-1-carboxylate'
_space_group_crystal_system triclinic
_space_group_IT_number 2
_space_group_name_Hall '-P 1'
_space_group_name_H-M_alt 'P -1'
_symmetry_space_group_name_Hall '-P 1'
_symmetry_space_group_name_H-M 'P -1'
_atom_sites_solution_hydrogens geom
_audit_creation_date 2015-04-23
_audit_creation_method
;
Olex2 1.2
(compiled 2015.01.26 svn.r3150 for OlexSys, GUI svn.r4998)
;
_audit_update_record
;
2015-07-06 deposited with the CCDC.
2015-09-08 downloaded from the CCDC.
;
_cell_angle_alpha 110.392(5)
_cell_angle_beta 108.076(5)
_cell_angle_gamma 91.105(5)
_cell_formula_units_Z 2
_cell_length_a 10.2728(12)
_cell_length_b 10.8678(13)
_cell_length_c 11.3970(13)
_cell_measurement_reflns_used 4669
_cell_measurement_temperature 301.5
_cell_measurement_theta_max 25.534
_cell_measurement_theta_min 2.378
_cell_volume 1122.1(2)
_computing_cell_refinement 'SAINT v8.34A (Bruker, 2013)'
_computing_data_reduction 'SAINT v8.34A (Bruker, 2013)'
_computing_molecular_graphics 'Olex2 (Dolomanov et al., 2009)'
_computing_publication_material 'Olex2 (Dolomanov et al., 2009)'
_computing_structure_refinement 'XL (Sheldrick, 2008)'
_diffrn_ambient_temperature 301.5
_diffrn_measured_fraction_theta_full 0.997
_diffrn_measured_fraction_theta_max 0.992
_diffrn_measurement_device_type 'Bruker APEX-II CCD'
_diffrn_measurement_method '\f and \w scans'
_diffrn_radiation_type MoK\a
_diffrn_radiation_wavelength 0.71073
_diffrn_reflns_av_R_equivalents 0.0391
_diffrn_reflns_av_unetI/netI 0.0382
_diffrn_reflns_laue_measured_fraction_full 0.997
_diffrn_reflns_laue_measured_fraction_max 0.992
_diffrn_reflns_limit_h_max 12
_diffrn_reflns_limit_h_min -12
_diffrn_reflns_limit_k_max 13
_diffrn_reflns_limit_k_min -13
_diffrn_reflns_limit_l_max 13
_diffrn_reflns_limit_l_min -14
_diffrn_reflns_number 14402
_diffrn_reflns_point_group_measured_fraction_full 0.997
_diffrn_reflns_point_group_measured_fraction_max 0.992
_diffrn_reflns_theta_full 26.000
_diffrn_reflns_theta_max 26.081
_diffrn_reflns_theta_min 2.266
_diffrn_standards_number 0
_exptl_absorpt_coefficient_mu 0.083
_exptl_absorpt_correction_T_max 0.7453
_exptl_absorpt_correction_T_min 0.6350
_exptl_absorpt_correction_type multi-scan
_exptl_absorpt_process_details
;
SADABS-2014/4 (Bruker,2014/4) was used for absorption correction.
wR2(int) was 0.0541 before and 0.0471 after correction.
The Ratio of minimum to maximum transmission is 0.8520.
The \l/2 correction factor is 0.00150.
;
_exptl_crystal_colour 'clear colourless'
_exptl_crystal_colour_lustre clear
_exptl_crystal_colour_primary colourless
_exptl_crystal_density_diffrn 1.262
_exptl_crystal_description block
_exptl_crystal_F_000 452
_exptl_crystal_size_max 0.3
_exptl_crystal_size_mid 0.2
_exptl_crystal_size_min 0.18
_refine_diff_density_max 0.182
_refine_diff_density_min -0.221
_refine_diff_density_rms 0.037
_refine_ls_extinction_method none
_refine_ls_goodness_of_fit_ref 1.019
_refine_ls_hydrogen_treatment constr
_refine_ls_matrix_type full
_refine_ls_number_parameters 290
_refine_ls_number_reflns 4421
_refine_ls_number_restraints 0
_refine_ls_restrained_S_all 1.019
_refine_ls_R_factor_all 0.0787
_refine_ls_R_factor_gt 0.0479
_refine_ls_shift/su_max 0.000
_refine_ls_shift/su_mean 0.000
_refine_ls_structure_factor_coef Fsqd
_refine_ls_weighting_details 'w=1/[\s^2^(Fo^2^)+(0.0593P)^2^+0.2177P] where P=(Fo^2^+2Fc^2^)/3'
_refine_ls_weighting_scheme calc
_refine_ls_wR_factor_gt 0.1152
_refine_ls_wR_factor_ref 0.1309
_reflns_Friedel_coverage 0.000
_reflns_number_gt 3020
_reflns_number_total 4421
_reflns_threshold_expression 'I > 2\s(I)'
_cod_data_source_file c5ob01657f2.cif
_cod_data_source_block methyl
_cod_depositor_comments 'Adding full bibliography for 7154716.cif.'
_cod_database_code 7154716
_shelx_space_group_comment
;
The symmetry employed for this shelxl refinement is uniquely defined
by the following loop, which should always be used as a source of
symmetry information in preference to the above space-group names.
They are only intended as comments.
;
_olex2_refinement_description
;
1. Others
 Fixed Uiso: H5(0.061) H6(0.07) H7(0.074) H8(0.067) H13A(0.131) H13B(0.131)
 H13C(0.131) H15(0.077) H16(0.102) H17(0.111) H18(0.099) H19(0.073) H20(0.052)
 H22(0.077) H23(0.094) H24(0.083) H25(0.07) H26(0.059) H28A(0.066) H28B(0.066)
 H29A(0.08) H29B(0.08) H31A(0.096) H31B(0.096) H32A(0.074) H32B(0.074)
 Fixed X: H5(0.6517) H6(0.4981) H7(0.2962) H8(0.2508) H13A(0.2098)
 H13B(0.2395) H13C(0.1304) H15(0.6125) H16(0.71) H17(0.757) H18(0.7118)
 H19(0.6192) H20(0.796) H22(0.8892) H23(1.0256) H24(1.0872) H25(1.0211)
 H26(0.8817) H28A(0.9342) H28B(0.9927) H29A(0.9276) H29B(1.0255) H31A(0.6302)
 H31B(0.6808) H32A(0.5896) H32B(0.6927)
 Fixed Y: H5(0.0207) H6(-0.1638) H7(-0.1485) H8(0.0529) H13A(0.4902)
 H13B(0.6235) H13C(0.5075) H15(0.5211) H16(0.7396) H17(0.8651) H18(0.7724)
 H19(0.5496) H20(0.3895) H22(0.4348) H23(0.3819) H24(0.1723) H25(0.0185)
 H26(0.0694) H28A(0.3552) H28B(0.2471) H29A(0.088) H29B(0.2071) H31A(0.1844)
 H31B(0.0736) H32A(0.2228) H32B(0.341)
 Fixed Z: H5(0.2977) H6(0.1553) H7(-0.0018) H8(-0.0115) H13A(-0.0467)
 H13B(0.0762) H13C(0.0541) H15(0.1495) H16(0.2342) H17(0.4542) H18(0.593)
 H19(0.5109) H20(0.4557) H22(0.3056) H23(0.1738) H24(0.1076) H25(0.1825)
 H26(0.3121) H28A(0.6505) H28B(0.5549) H29A(0.6266) H29B(0.7494) H31A(0.6891)
 H31B(0.589) H32A(0.4923) H32B(0.6125)
;
_shelx_shelxl_version_number 2014/7
_olex2_submission_special_instructions 'No special instructions were received'

loop_
_space_group_symop_operation_xyz
'x, y, z'
'-x, -y, -z'

loop_
_atom_site_label
_atom_site_type_symbol
_atom_site_fract_x
_atom_site_fract_y
_atom_site_fract_z
_atom_site_U_iso_or_equiv
_atom_site_adp_type
_atom_site_occupancy
_atom_site_site_symmetry_order
_atom_site_calc_flag
_atom_site_refinement_flags_posn
O11 O 0.22359(15) 0.27387(15) -0.01887(15) 0.0839(5) Uani 1 1 d .
O12 O 0.32454(14) 0.47705(14) 0.12313(14) 0.0743(4) Uani 1 1 d .
O30 O 0.83247(17) 0.19644(17) 0.74172(14) 0.0836(5) Uani 1 1 d .
N4 N 0.54635(13) 0.14983(13) 0.22946(13) 0.0429(3) Uani 1 1 d .
N27 N 0.78484(13) 0.22385(14) 0.49275(13) 0.0456(3) Uani 1 1 d .
C1 C 0.42846(16) 0.29708(17) 0.15830(16) 0.0460(4) Uani 1 1 d .
C2 C 0.55322(16) 0.36682(17) 0.26593(16) 0.0428(4) Uani 1 1 d .
C3 C 0.62435(16) 0.27472(16) 0.30693(16) 0.0429(4) Uani 1 1 d .
C5 C 0.57161(18) 0.02769(18) 0.23538(18) 0.0509(4) Uani 1 1 d .
H5 H 0.6517 0.0207 0.2977 0.061 Uiso 1 1 calc R
C6 C 0.4803(2) -0.08162(19) 0.1510(2) 0.0585(5) Uani 1 1 d .
H6 H 0.4981 -0.1638 0.1553 0.070 Uiso 1 1 calc R
C7 C 0.35838(19) -0.0725(2) 0.05651(19) 0.0617(5) Uani 1 1 d .
H7 H 0.2962 -0.1485 -0.0018 0.074 Uiso 1 1 calc R
C8 C 0.33175(18) 0.04698(19) 0.05060(18) 0.0560(5) Uani 1 1 d .
H8 H 0.2508 0.0529 -0.0115 0.067 Uiso 1 1 calc R
C9 C 0.42591(16) 0.16293(18) 0.13802(16) 0.0454(4) Uani 1 1 d .
C10 C 0.31677(18) 0.3449(2) 0.07860(18) 0.0540(5) Uani 1 1 d .
C13 C 0.2170(2) 0.5289(3) 0.0451(2) 0.0876(8) Uani 1 1 d .
H13A H 0.2098 0.4902 -0.0467 0.131 Uiso 1 1 calc GR
H13B H 0.2395 0.6235 0.0762 0.131 Uiso 1 1 calc GR
H13C H 0.1304 0.5075 0.0541 0.131 Uiso 1 1 calc GR
C14 C 0.60635(16) 0.51038(17) 0.32034(18) 0.0483(4) Uani 1 1 d .
C15 C 0.6335(2) 0.5705(2) 0.2397(2) 0.0643(5) Uani 1 1 d .
H15 H 0.6125 0.5211 0.1495 0.077 Uiso 1 1 calc R
C16 C 0.6909(2) 0.7020(3) 0.2899(3) 0.0849(7) Uani 1 1 d .
H16 H 0.7100 0.7396 0.2342 0.102 Uiso 1 1 calc R
C17 C 0.7193(2) 0.7762(2) 0.4207(4) 0.0927(9) Uani 1 1 d .
H17 H 0.7570 0.8651 0.4542 0.111 Uiso 1 1 calc R
C18 C 0.6925(2) 0.7208(2) 0.5036(3) 0.0825(8) Uani 1 1 d .
H18 H 0.7118 0.7724 0.5930 0.099 Uiso 1 1 calc R
C19 C 0.63634(18) 0.58706(19) 0.4543(2) 0.0611(5) Uani 1 1 d .
H19 H 0.6192 0.5496 0.5109 0.073 Uiso 1 1 calc R
C20 C 0.77070(16) 0.29452(17) 0.40126(16) 0.0430(4) Uani 1 1 d .
H20 H 0.7960 0.3895 0.4557 0.052 Uiso 1 1 calc R
C21 C 0.86919(15) 0.25709(17) 0.32219(16) 0.0439(4) Uani 1 1 d .
C22 C 0.9144(2) 0.3502(2) 0.2802(2) 0.0640(5) Uani 1 1 d .
H22 H 0.8892 0.4348 0.3056 0.077 Uiso 1 1 calc R
C23 C 0.9960(2) 0.3186(2) 0.2013(3) 0.0786(7) Uani 1 1 d .
H23 H 1.0256 0.3819 0.1738 0.094 Uiso 1 1 calc R
C24 C 1.0340(2) 0.1940(2) 0.1628(2) 0.0694(6) Uani 1 1 d .
H24 H 1.0872 0.1723 0.1076 0.083 Uiso 1 1 calc R
C25 C 0.99307(18) 0.1019(2) 0.20598(19) 0.0583(5) Uani 1 1 d .
H25 H 1.0211 0.0185 0.1825 0.070 Uiso 1 1 calc R
C26 C 0.91025(17) 0.13292(17) 0.28435(17) 0.0491(4) Uani 1 1 d .
H26 H 0.8817 0.0694 0.3121 0.059 Uiso 1 1 calc R
C28 C 0.92163(18) 0.26171(19) 0.59591(17) 0.0547(5) Uani 1 1 d .
H28A H 0.9342 0.3552 0.6505 0.066 Uiso 1 1 calc R
H28B H 0.9927 0.2471 0.5549 0.066 Uiso 1 1 calc R
C29 C 0.9348(2) 0.1809(2) 0.6810(2) 0.0666(6) Uani 1 1 d .
H29A H 0.9276 0.0880 0.6266 0.080 Uiso 1 1 calc R
H29B H 1.0255 0.2071 0.7494 0.080 Uiso 1 1 calc R
C31 C 0.6983(2) 0.1671(3) 0.6447(2) 0.0799(7) Uani 1 1 d .
H31A H 0.6302 0.1844 0.6891 0.096 Uiso 1 1 calc R
H31B H 0.6808 0.0736 0.5890 0.096 Uiso 1 1 calc R
C32 C 0.6816(2) 0.2475(2) 0.55846(19) 0.0618(5) Uani 1 1 d .
H32A H 0.5896 0.2228 0.4923 0.074 Uiso 1 1 calc R
H32B H 0.6927 0.3410 0.6125 0.074 Uiso 1 1 calc R

loop_
_atom_site_aniso_label
_atom_site_aniso_U_11
_atom_site_aniso_U_22
_atom_site_aniso_U_33
_atom_site_aniso_U_23
_atom_site_aniso_U_13
_atom_site_aniso_U_12
O11 0.0639(9) 0.0896(11) 0.0705(10) 0.0326(9) -0.0172(8) 0.0051(8)
O12 0.0618(9) 0.0719(10) 0.0681(9) 0.0208(8) -0.0014(7) 0.0297(7)
O30 0.0884(12) 0.1171(13) 0.0584(9) 0.0469(9) 0.0257(8) 0.0290(9)
N4 0.0330(7) 0.0507(8) 0.0441(8) 0.0181(7) 0.0113(6) 0.0068(6)
N27 0.0355(7) 0.0583(9) 0.0424(8) 0.0211(7) 0.0096(6) 0.0109(6)
C1 0.0341(9) 0.0615(11) 0.0407(9) 0.0187(8) 0.0104(7) 0.0115(7)
C2 0.0337(8) 0.0535(10) 0.0409(9) 0.0173(8) 0.0122(7) 0.0120(7)
C3 0.0339(9) 0.0499(10) 0.0426(9) 0.0158(8) 0.0113(7) 0.0077(7)
C5 0.0433(10) 0.0549(11) 0.0572(11) 0.0243(9) 0.0164(8) 0.0092(8)
C6 0.0562(12) 0.0541(11) 0.0672(12) 0.0235(10) 0.0227(10) 0.0053(9)
C7 0.0500(11) 0.0604(12) 0.0611(12) 0.0127(10) 0.0130(9) -0.0063(9)
C8 0.0377(10) 0.0683(13) 0.0506(11) 0.0148(9) 0.0084(8) 0.0017(8)
C9 0.0320(8) 0.0621(11) 0.0392(9) 0.0166(8) 0.0109(7) 0.0066(7)
C10 0.0414(10) 0.0732(13) 0.0458(10) 0.0238(10) 0.0106(8) 0.0131(9)
C13 0.0769(16) 0.1018(18) 0.0837(16) 0.0432(14) 0.0144(13) 0.0500(14)
C14 0.0327(9) 0.0531(10) 0.0561(11) 0.0212(9) 0.0094(8) 0.0139(7)
C15 0.0506(11) 0.0704(14) 0.0781(14) 0.0381(12) 0.0178(10) 0.0173(10)
C16 0.0581(14) 0.0739(16) 0.133(2) 0.0568(17) 0.0245(15) 0.0150(12)
C17 0.0530(14) 0.0577(15) 0.151(3) 0.0353(18) 0.0163(16) 0.0090(10)
C18 0.0501(12) 0.0677(15) 0.0866(17) -0.0037(13) 0.0022(11) 0.0140(10)
C19 0.0439(11) 0.0628(13) 0.0607(12) 0.0123(10) 0.0082(9) 0.0137(9)
C20 0.0336(8) 0.0486(10) 0.0440(9) 0.0182(8) 0.0081(7) 0.0094(7)
C21 0.0306(8) 0.0522(10) 0.0456(9) 0.0202(8) 0.0060(7) 0.0058(7)
C22 0.0528(12) 0.0635(13) 0.0901(15) 0.0396(12) 0.0308(11) 0.0149(9)
C23 0.0660(14) 0.0958(18) 0.1075(18) 0.0616(15) 0.0468(13) 0.0186(12)
C24 0.0542(12) 0.0975(17) 0.0684(13) 0.0345(13) 0.0324(10) 0.0166(11)
C25 0.0449(10) 0.0643(12) 0.0581(11) 0.0148(10) 0.0163(9) 0.0107(9)
C26 0.0414(9) 0.0529(11) 0.0510(10) 0.0187(8) 0.0136(8) 0.0070(8)
C28 0.0447(10) 0.0648(12) 0.0460(10) 0.0194(9) 0.0053(8) 0.0105(8)
C29 0.0632(13) 0.0801(14) 0.0540(12) 0.0304(11) 0.0098(10) 0.0195(10)
C31 0.0741(15) 0.1099(19) 0.0733(15) 0.0469(14) 0.0340(13) 0.0175(13)
C32 0.0510(11) 0.0858(14) 0.0546(11) 0.0288(11) 0.0223(9) 0.0203(10)

loop_
_atom_type_symbol
_atom_type_description
_atom_type_scat_dispersion_real
_atom_type_scat_dispersion_imag
_atom_type_scat_source
C C 0.0033 0.0016 'International Tables Vol C Tables 4.2.6.8 and 6.1.1.4'
H H 0.0000 0.0000 'International Tables Vol C Tables 4.2.6.8 and 6.1.1.4'
N N 0.0061 0.0033 'International Tables Vol C Tables 4.2.6.8 and 6.1.1.4'
O O 0.0106 0.0060 'International Tables Vol C Tables 4.2.6.8 and 6.1.1.4'

loop_
_geom_angle_atom_site_label_1
_geom_angle_atom_site_label_2
_geom_angle_atom_site_label_3
_geom_angle
C10 O12 C13 115.77(16)
C29 O30 C31 110.60(15)
C5 N4 C3 129.83(14)
C5 N4 C9 120.93(14)
C9 N4 C3 109.22(13)
C28 N27 C20 111.55(13)
C32 N27 C20 112.75(13)
C32 N27 C28 107.89(14)
C2 C1 C10 131.03(17)
C9 C1 C2 107.45(14)
C9 C1 C10 121.51(15)
C1 C2 C14 128.02(15)
C3 C2 C1 107.84(15)
C3 C2 C14 123.99(14)
N4 C3 C20 123.01(14)
C2 C3 N4 107.99(13)
C2 C3 C20 128.28(15)
N4 C5 H5 120.0
C6 C5 N4 120.08(17)
C6 C5 H5 120.0
C5 C6 H6 119.7
C5 C6 C7 120.61(18)
C7 C6 H6 119.7
C6 C7 H7 120.1
C8 C7 C6 119.88(17)
C8 C7 H7 120.1
C7 C8 H8 119.7
C7 C8 C9 120.53(17)
C9 C8 H8 119.7
N4 C9 C8 117.98(16)
C1 C9 N4 107.49(14)
C1 C9 C8 134.53(16)
O11 C10 O12 121.75(17)
O11 C10 C1 124.27(19)
O12 C10 C1 113.97(16)
O12 C13 H13A 109.5
O12 C13 H13B 109.5
O12 C13 H13C 109.5
H13A C13 H13B 109.5
H13A C13 H13C 109.5
H13B C13 H13C 109.5
C15 C14 C2 120.62(17)
C15 C14 C19 118.06(18)
C19 C14 C2 121.25(17)
C14 C15 H15 119.2
C16 C15 C14 121.6(2)
C16 C15 H15 119.2
C15 C16 H16 120.0
C17 C16 C15 120.0(3)
C17 C16 H16 120.0
C16 C17 H17 119.9
C16 C17 C18 120.2(2)
C18 C17 H17 119.9
C17 C18 H18 119.8
C17 C18 C19 120.4(2)
C19 C18 H18 119.8
C14 C19 C18 119.8(2)
C14 C19 H19 120.1
C18 C19 H19 120.1
N27 C20 C3 113.03(13)
N27 C20 H20 107.3
N27 C20 C21 112.08(13)
C3 C20 H20 107.3
C3 C20 C21 109.64(13)
C21 C20 H20 107.3
C22 C21 C20 118.27(15)
C26 C21 C20 123.42(16)
C26 C21 C22 118.22(17)
C21 C22 H22 119.7
C23 C22 C21 120.60(19)
C23 C22 H22 119.7
C22 C23 H23 119.8
C24 C23 C22 120.4(2)
C24 C23 H23 119.8
C23 C24 H24 120.1
C25 C24 C23 119.7(2)
C25 C24 H24 120.1
C24 C25 H25 120.0
C24 C25 C26 120.00(19)
C26 C25 H25 120.0
C21 C26 H26 119.5
C25 C26 C21 120.99(18)
C25 C26 H26 119.5
N27 C28 H28A 109.7
N27 C28 H28B 109.7
N27 C28 C29 109.73(16)
H28A C28 H28B 108.2
C29 C28 H28A 109.7
C29 C28 H28B 109.7
O30 C29 C28 112.35(16)
O30 C29 H29A 109.1
O30 C29 H29B 109.1
C28 C29 H29A 109.1
C28 C29 H29B 109.1
H29A C29 H29B 107.9
O30 C31 H31A 109.1
O30 C31 H31B 109.1
O30 C31 C32 112.48(19)
H31A C31 H31B 107.8
C32 C31 H31A 109.1
C32 C31 H31B 109.1
N27 C32 C31 109.58(16)
N27 C32 H32A 109.8
N27 C32 H32B 109.8
C31 C32 H32A 109.8
C31 C32 H32B 109.8
H32A C32 H32B 108.2

loop_
_geom_bond_atom_site_label_1
_geom_bond_atom_site_label_2
_geom_bond_distance
O11 C10 1.208(2)
O12 C10 1.337(2)
O12 C13 1.446(2)
O30 C29 1.411(2)
O30 C31 1.419(3)
N4 C3 1.396(2)
N4 C5 1.378(2)
N4 C9 1.395(2)
N27 C20 1.472(2)
N27 C28 1.463(2)
N27 C32 1.457(2)
C1 C2 1.435(2)
C1 C9 1.393(2)
C1 C10 1.455(2)
C2 C3 1.377(2)
C2 C14 1.483(2)
C3 C20 1.512(2)
C5 H5 0.9300
C5 C6 1.348(2)
C6 H6 0.9300
C6 C7 1.407(3)
C7 H7 0.9300
C7 C8 1.352(3)
C8 H8 0.9300
C8 C9 1.413(2)
C13 H13A 0.9600
C13 H13B 0.9600
C13 H13C 0.9600
C14 C15 1.386(3)
C14 C19 1.390(3)
C15 H15 0.9300
C15 C16 1.380(3)
C16 H16 0.9300
C16 C17 1.356(4)
C17 H17 0.9300
C17 C18 1.372(4)
C18 H18 0.9300
C18 C19 1.399(3)
C19 H19 0.9300
C20 H20 0.9800
C20 C21 1.526(2)
C21 C22 1.387(2)
C21 C26 1.383(2)
C22 H22 0.9300
C22 C23 1.376(3)
C23 H23 0.9300
C23 C24 1.375(3)
C24 H24 0.9300
C24 C25 1.370(3)
C25 H25 0.9300
C25 C26 1.381(3)
C26 H26 0.9300
C28 H28A 0.9700
C28 H28B 0.9700
C28 C29 1.499(3)
C29 H29A 0.9700
C29 H29B 0.9700
C31 H31A 0.9700
C31 H31B 0.9700
C31 C32 1.503(3)
C32 H32A 0.9700
C32 H32B 0.9700

loop_
_geom_torsion_atom_site_label_1
_geom_torsion_atom_site_label_2
_geom_torsion_atom_site_label_3
_geom_torsion_atom_site_label_4
_geom_torsion
O30 C31 C32 N27 57.9(2)
N4 C3 C20 N27 -51.3(2)
N4 C3 C20 C21 74.51(19)
N4 C5 C6 C7 -0.2(3)
N27 C20 C21 C22 -151.53(15)
N27 C20 C21 C26 31.9(2)
N27 C28 C29 O30 -58.4(2)
C1 C2 C3 N4 -1.00(18)
C1 C2 C3 C20 169.35(15)
C1 C2 C14 C15 -58.9(2)
C1 C2 C14 C19 124.07(19)
C2 C1 C9 N4 -0.64(18)
C2 C1 C9 C8 178.65(19)
C2 C1 C10 O11 171.98(19)
C2 C1 C10 O12 -8.5(3)
C2 C3 C20 N27 139.64(17)
C2 C3 C20 C21 -94.5(2)
C2 C14 C15 C16 -175.98(17)
C2 C14 C19 C18 176.98(16)
C3 N4 C5 C6 179.07(17)
C3 N4 C9 C1 0.03(18)
C3 N4 C9 C8 -179.40(15)
C3 C2 C14 C15 116.12(19)
C3 C2 C14 C19 -60.9(2)
C3 C20 C21 C22 82.10(19)
C3 C20 C21 C26 -94.48(18)
C5 N4 C3 C2 -177.74(16)
C5 N4 C3 C20 11.3(3)
C5 N4 C9 C1 178.56(14)
C5 N4 C9 C8 -0.9(2)
C5 C6 C7 C8 -0.4(3)
C6 C7 C8 C9 0.4(3)
C7 C8 C9 N4 0.2(3)
C7 C8 C9 C1 -179.03(19)
C9 N4 C3 C2 0.62(18)
C9 N4 C3 C20 -170.36(14)
C9 N4 C5 C6 0.9(2)
C9 C1 C2 C3 1.02(19)
C9 C1 C2 C14 176.68(16)
C9 C1 C10 O11 -8.9(3)
C9 C1 C10 O12 170.53(16)
C10 C1 C2 C3 -179.81(17)
C10 C1 C2 C14 -4.1(3)
C10 C1 C9 N4 -179.90(15)
C10 C1 C9 C8 -0.6(3)
C13 O12 C10 O11 -1.8(3)
C13 O12 C10 C1 178.75(18)
C14 C2 C3 N4 -176.88(15)
C14 C2 C3 C20 -6.5(3)
C14 C15 C16 C17 -1.4(3)
C15 C14 C19 C18 -0.1(2)
C15 C16 C17 C18 0.7(3)
C16 C17 C18 C19 0.3(3)
C17 C18 C19 C14 -0.6(3)
C19 C14 C15 C16 1.1(3)
C20 N27 C28 C29 -176.19(15)
C20 N27 C32 C31 177.25(16)
C20 C21 C22 C23 -175.75(18)
C20 C21 C26 C25 176.08(15)
C21 C22 C23 C24 0.0(3)
C22 C21 C26 C25 -0.5(3)
C22 C23 C24 C25 -1.6(4)
C23 C24 C25 C26 2.1(3)
C24 C25 C26 C21 -1.1(3)
C26 C21 C22 C23 1.0(3)
C28 N27 C20 C3 -170.90(14)
C28 N27 C20 C21 64.59(17)
C28 N27 C32 C31 -59.1(2)
C29 O30 C31 C32 -54.9(2)
C31 O30 C29 C28 55.0(2)
C32 N27 C20 C3 -49.31(19)
C32 N27 C20 C21 -173.82(14)
C32 N27 C28 C29 59.4(2)
